data_4112270
loop_
_publ_author_name
'Pilar Barrio'
'Miguel A. Esteruelas'
'Enrique O\~nate'

_publ_contact_author
;
  Dr. Enrique O\~nate Rodr\'iguez
  Departamento de Qu\'imica Inorg\'anica - I.C.M.A.
  Facultad de Ciencias
  Universidad de Zaragoza - C.S.I.C.
  50009 Zaragoza, Spain
;
_publ_contact_author_email enriqueo@posta.unizar.es
_publ_section_title
;
 Preparation and Characterization of an Isometallabenzene with the
 Structure of a 1,2,4-Cyclohexatriene
;
_journal_name_full 'Journal of the American Chemical Society'
_journal_page_first 1946
_journal_page_last 1947
_journal_paper_doi 10.1021/ja039633e
_journal_volume 126
_journal_year 2004
_chemical_formula_sum 'C42 H61 Cl Os P2'
_chemical_formula_weight 853.50
_chemical_name_systematic
; 
 ? 
;
_space_group_IT_number 14
_symmetry_cell_setting monoclinic
_symmetry_space_group_name_Hall '-P 2yn'
_symmetry_space_group_name_H-M 'P 1 21/n 1'
_atom_sites_solution_hydrogens geom
_atom_sites_solution_primary direct
_atom_sites_solution_secondary difmap
_audit_creation_method SHELXL-97
_cell_angle_alpha 90.00
_cell_angle_beta 97.8450(10)
_cell_angle_gamma 90.00
_cell_formula_units_Z 8
_cell_length_a 11.4072(5)
_cell_length_b 34.6761(15)
_cell_length_c 20.2364(9)
_cell_measurement_reflns_used 8814
_cell_measurement_temperature 100(2)
_cell_measurement_theta_max 27
_cell_measurement_theta_min 2
_cell_volume 7929.7(6)
_computing_cell_refinement 'SAINT+ v. 6.1 (Bruker AXS, 2000)'
_computing_data_collection 'SMART v. 5.625 (Bruker AXS, 2000)'
_computing_data_reduction 'SAINT+ v. 6.1 (Bruker AXS, 2000)'
_computing_molecular_graphics 'XP, SHELXTL v. 6.1 (Bruker, 2000)'
_computing_publication_material 'XCIF, SHELXTL v. 6.1 (Bruker, 2000)'
_computing_structure_refinement 'SHELXL-97 (Sheldrick, 1997)'
_computing_structure_solution 'SHELXS-97 (Sheldrick, 1990)'
_diffrn_ambient_temperature 100(2)
_diffrn_detector_area_resol_mean 8.26
_diffrn_measured_fraction_theta_full 0.929
_diffrn_measured_fraction_theta_max 0.929
_diffrn_measurement_device_type 'Bruker SMART APEX CCD system'
_diffrn_measurement_method '\w rotations with narrow frames'
_diffrn_radiation_monochromator graphite
_diffrn_radiation_source 'fine-focus sealed tube'
_diffrn_radiation_type MoK\a
_diffrn_radiation_wavelength 0.71073
_diffrn_reflns_av_R_equivalents 0.0482
_diffrn_reflns_av_sigmaI/netI 0.0667
_diffrn_reflns_limit_h_max 14
_diffrn_reflns_limit_h_min -14
_diffrn_reflns_limit_k_max 44
_diffrn_reflns_limit_k_min -46
_diffrn_reflns_limit_l_max 27
_diffrn_reflns_limit_l_min -27
_diffrn_reflns_number 99003
_diffrn_reflns_theta_full 28.91
_diffrn_reflns_theta_max 28.91
_diffrn_reflns_theta_min 1.17
_diffrn_standards_decay_% 'no decay'
_exptl_absorpt_coefficient_mu 3.392
_exptl_absorpt_correction_T_max 0.718
_exptl_absorpt_correction_T_min 0.623
_exptl_absorpt_correction_type multi-scan
_exptl_absorpt_process_details
;
 Absorption correction performed with SADABS program. This is based on the
 method of Blessing: Blessing, R. H., Acta Crystallogr., Sect. A 1995, 51, 33.
  
 SADABS: Area-Detector Absorption Correction. Bruker-AXS 
  within SAINT+ package, v. 6.1 (2000).
;
_exptl_crystal_colour lilac
_exptl_crystal_density_diffrn 1.430
_exptl_crystal_description prism
_exptl_crystal_F_000 3488
_exptl_crystal_size_max 0.16
_exptl_crystal_size_mid 0.14
_exptl_crystal_size_min 0.10
_refine_diff_density_max 3.979
_refine_diff_density_min -2.920
_refine_diff_density_rms 0.124
_refine_ls_extinction_method none
_refine_ls_goodness_of_fit_ref 1.022
_refine_ls_hydrogen_treatment mixed
_refine_ls_matrix_type full
_refine_ls_number_parameters 812
_refine_ls_number_reflns 19452
_refine_ls_number_restraints 48
_refine_ls_restrained_S_all 1.059
_refine_ls_R_factor_all 0.0561
_refine_ls_R_factor_gt 0.0377
_refine_ls_shift/su_max 0.075
_refine_ls_shift/su_mean 0.002
_refine_ls_structure_factor_coef Fsqd
_refine_ls_weighting_details 'calc w=1/[\s^2^(Fo^2^)+(0.0260P)^2^+0.0000P] where P=(Fo^2^+2Fc^2^)/3'
_refine_ls_weighting_scheme calc
_refine_ls_wR_factor_gt 0.0669
_refine_ls_wR_factor_ref 0.0774
_reflns_number_gt 14496
_reflns_number_total 19452
_reflns_threshold_expression >2sigma(I)
_cod_data_source_file ja039633esi20031117_035730_1.cif
_cod_data_source_block mae1131s
_cod_database_code 4112270

loop_
_symmetry_equiv_pos_as_xyz
'x, y, z'
'-x+1/2, y+1/2, -z+1/2'
'-x, -y, -z'
'x-1/2, -y-1/2, z-1/2'

loop_
_atom_site_label
_atom_site_type_symbol
_atom_site_fract_x
_atom_site_fract_y
_atom_site_fract_z
_atom_site_U_iso_or_equiv
_atom_site_adp_type
_atom_site_occupancy
_atom_site_symmetry_multiplicity
_atom_site_calc_flag
_atom_site_refinement_flags
_atom_site_disorder_assembly
_atom_site_disorder_group
Os1 Os 0.303106(15) 1.015597(5) 0.745034(9) 0.01658(5) Uani 1 1 d . B .
Os2 Os 0.790356(17) 0.220230(5) 0.653379(9) 0.02371(5) Uani 1 1 d D . .
Cl1 Cl 0.29127(11) 1.08229(3) 0.71178(7) 0.0364(3) Uani 1 1 d . . .
Cl2 Cl 0.77419(14) 0.15079(4) 0.64875(7) 0.0495(4) Uani 1 1 d . D .
P1 P 0.49448(10) 1.03057(3) 0.80483(6) 0.0180(2) Uani 1 1 d . . .
P2 P 0.09682(11) 1.00934(4) 0.70490(7) 0.0306(3) Uani 1 1 d . . .
P3 P 0.58710(12) 0.22263(3) 0.60695(6) 0.0287(3) Uani 1 1 d . D .
C1 C 0.3591(4) 0.97523(12) 0.6828(2) 0.0190(9) Uani 1 1 d . . .
C2 C 0.3803(5) 0.99343(14) 0.6167(2) 0.0237(10) Uani 1 1 d . . .
H2A H 0.308(4) 0.9993(13) 0.595(2) 0.032(14) Uiso 1 1 d . . .
H2B H 0.427(5) 1.0168(17) 0.634(3) 0.08(2) Uiso 1 1 d . . .
C3 C 0.4422(4) 0.96878(12) 0.5700(2) 0.0213(10) Uani 1 1 d . . .
C4 C 0.5636(4) 0.97130(13) 0.5706(2) 0.0259(11) Uani 1 1 d . . .
H4 H 0.6092 0.9877 0.6018 0.031 Uiso 1 1 calc R . .
C5 C 0.6188(4) 0.95004(13) 0.5259(2) 0.0310(12) Uani 1 1 d . . .
H5 H 0.7019 0.9523 0.5265 0.037 Uiso 1 1 calc R . .
C6 C 0.5554(5) 0.92564(14) 0.4802(2) 0.0341(13) Uani 1 1 d . . .
H6 H 0.5941 0.9112 0.4497 0.041 Uiso 1 1 calc R . .
C7 C 0.4351(5) 0.92281(13) 0.4800(2) 0.0317(12) Uani 1 1 d . . .
H7 H 0.3901 0.9062 0.4490 0.038 Uiso 1 1 calc R . .
C8 C 0.3785(4) 0.94402(13) 0.5246(2) 0.0259(11) Uani 1 1 d . . .
H8 H 0.2954 0.9416 0.5240 0.031 Uiso 1 1 calc R . .
C9 C 0.3745(4) 0.93737(13) 0.6924(2) 0.0244(11) Uani 1 1 d . B .
H9 H 0.398(4) 0.9239(12) 0.663(2) 0.018(12) Uiso 1 1 d . . .
C10 C 0.3485(5) 0.91198(13) 0.7494(2) 0.0318(12) Uani 1 1 d D . .
H10A H 0.4277 0.9009 0.7665 0.02(4) Uiso 0.50 1 calc PR A 1
H10B H 0.4193 0.8956 0.7643 0.05(6) Uiso 0.50 1 calc PR A 2
C11A C 0.2768(5) 0.87733(13) 0.7278(3) 0.022(2) Uiso 0.50 1 d PGD B 1
C12A C 0.3048(4) 0.85449(16) 0.6758(3) 0.022(2) Uiso 0.50 1 d PGD B 1
H12A H 0.3765 0.8588 0.6578 0.027 Uiso 0.50 1 calc PR B 1
C13A C 0.2281(5) 0.82539(14) 0.6500(2) 0.026(2) Uiso 0.50 1 d PGD B 1
H13A H 0.2473 0.8098 0.6144 0.031 Uiso 0.50 1 calc PR B 1
C14A C 0.1233(4) 0.81914(14) 0.6762(3) 0.027(2) Uiso 0.50 1 d PGD B 1
H14A H 0.0709 0.7993 0.6586 0.032 Uiso 0.50 1 calc PR B 1
C15A C 0.0952(4) 0.84198(16) 0.7283(3) 0.024(2) Uiso 0.50 1 d PGD B 1
H15A H 0.0236 0.8377 0.7462 0.029 Uiso 0.50 1 calc PR B 1
C16A C 0.1720(5) 0.87108(15) 0.7541(2) 0.022(2) Uiso 0.50 1 d PGD B 1
H16A H 0.1528 0.8867 0.7897 0.027 Uiso 0.50 1 calc PR B 1
C11B C 0.2391(4) 0.88418(14) 0.7172(3) 0.023(2) Uiso 0.50 1 d PGD B 2
C12B C 0.2520(4) 0.86443(16) 0.6589(3) 0.025(2) Uiso 0.50 1 d PGD B 2
H12B H 0.3220 0.8675 0.6388 0.030 Uiso 0.50 1 calc PR B 2
C13B C 0.1626(5) 0.84013(16) 0.6299(2) 0.027(2) Uiso 0.50 1 d PGD B 2
H13B H 0.1714 0.8266 0.5900 0.033 Uiso 0.50 1 calc PR B 2
C14B C 0.0602(4) 0.83557(15) 0.6593(3) 0.027(2) Uiso 0.50 1 d PGD B 2
H14B H -0.0010 0.8190 0.6395 0.032 Uiso 0.50 1 calc PR B 2
C15B C 0.0473(4) 0.85532(17) 0.7176(3) 0.027(2) Uiso 0.50 1 d PGD B 2
H15B H -0.0227 0.8522 0.7377 0.032 Uiso 0.50 1 calc PR B 2
C16B C 0.1367(5) 0.87963(16) 0.7466(2) 0.027(2) Uiso 0.50 1 d PGD B 2
H16B H 0.1279 0.8931 0.7865 0.033 Uiso 0.50 1 calc PR B 2
C17 C 0.3164(4) 0.93494(13) 0.8098(2) 0.0239(10) Uani 1 1 d . B .
C18 C 0.3139(4) 0.91586(13) 0.8740(2) 0.0259(11) Uani 1 1 d . . .
C19 C 0.2676(4) 0.93431(13) 0.9262(2) 0.0251(11) Uani 1 1 d . B .
H19 H 0.2382 0.9599 0.9199 0.030 Uiso 1 1 calc R . .
C20 C 0.2638(4) 0.91642(14) 0.9860(2) 0.0298(11) Uani 1 1 d . . .
H20 H 0.2312 0.9296 1.0204 0.036 Uiso 1 1 calc R B .
C21 C 0.3070(4) 0.87923(15) 0.9971(2) 0.0330(12) Uani 1 1 d . B .
H21 H 0.3051 0.8669 1.0389 0.040 Uiso 1 1 calc R . .
C22 C 0.3526(5) 0.86058(14) 0.9463(2) 0.0365(13) Uani 1 1 d . . .
H22 H 0.3820 0.8350 0.9529 0.044 Uiso 1 1 calc R B .
C23 C 0.3561(5) 0.87852(13) 0.8861(2) 0.0354(13) Uani 1 1 d . B .
H23 H 0.3881 0.8651 0.8518 0.042 Uiso 1 1 calc R . .
C24 C 0.3005(4) 0.97194(12) 0.7935(2) 0.0205(10) Uani 1 1 d . . .
C25 C 0.4763(4) 1.05248(13) 0.8869(2) 0.0250(11) Uani 1 1 d . . .
H25 H 0.5574 1.0554 0.9123 0.030 Uiso 1 1 calc R . .
C26 C 0.4072(4) 1.02658(14) 0.9279(2) 0.0314(12) Uani 1 1 d . . .
H26A H 0.4127 1.0366 0.9735 0.047 Uiso 1 1 calc R . .
H26B H 0.4401 1.0005 0.9290 0.047 Uiso 1 1 calc R . .
H26C H 0.3240 1.0259 0.9078 0.047 Uiso 1 1 calc R . .
C27 C 0.4202(5) 1.09251(14) 0.8818(3) 0.0384(13) Uani 1 1 d . . .
H27A H 0.3405 1.0909 0.8567 0.058 Uiso 1 1 calc R . .
H27B H 0.4687 1.1099 0.8586 0.058 Uiso 1 1 calc R . .
H27C H 0.4154 1.1025 0.9266 0.058 Uiso 1 1 calc R . .
C28 C 0.5819(4) 1.06854(13) 0.7694(2) 0.0222(10) Uani 1 1 d . . .
H28 H 0.5326 1.0924 0.7695 0.027 Uiso 1 1 calc R . .
C29 C 0.5984(5) 1.06305(16) 0.6975(2) 0.0415(14) Uani 1 1 d . . .
H29A H 0.6380 1.0857 0.6820 0.062 Uiso 1 1 calc R . .
H29B H 0.5210 1.0597 0.6705 0.062 Uiso 1 1 calc R . .
H29C H 0.6470 1.0401 0.6933 0.062 Uiso 1 1 calc R . .
C30 C 0.6994(4) 1.07911(15) 0.8110(2) 0.0381(13) Uani 1 1 d . . .
H30A H 0.7546 1.0574 0.8112 0.057 Uiso 1 1 calc R . .
H30B H 0.6862 1.0849 0.8568 0.057 Uiso 1 1 calc R . .
H30C H 0.7329 1.1018 0.7916 0.057 Uiso 1 1 calc R . .
C31 C 0.5907(4) 0.98855(13) 0.8298(2) 0.0297(11) Uani 1 1 d . . .
H31 H 0.5361 0.9674 0.8397 0.036 Uiso 1 1 calc R . .
C32 C 0.6518(4) 0.97386(15) 0.7720(3) 0.0436(14) Uani 1 1 d . . .
H32A H 0.7145 0.9919 0.7640 0.065 Uiso 1 1 calc R . .
H32B H 0.5938 0.9718 0.7317 0.065 Uiso 1 1 calc R . .
H32C H 0.6863 0.9484 0.7832 0.065 Uiso 1 1 calc R . .
C33 C 0.6819(4) 0.99227(16) 0.8919(3) 0.0402(14) Uani 1 1 d . . .
H33A H 0.7215 0.9674 0.9015 0.060 Uiso 1 1 calc R . .
H33B H 0.6423 1.0000 0.9298 0.060 Uiso 1 1 calc R . .
H33C H 0.7406 1.0118 0.8842 0.060 Uiso 1 1 calc R . .
C34 C 0.0107(4) 1.02129(16) 0.7743(3) 0.0373(13) Uani 1 1 d . . .
H34 H -0.0748 1.0171 0.7573 0.045 Uiso 1 1 calc R . .
C35 C 0.0408(5) 0.99568(16) 0.8352(3) 0.0460(15) Uani 1 1 d . . .
H35A H 0.1184 1.0030 0.8588 0.069 Uiso 1 1 calc R . .
H35B H 0.0428 0.9687 0.8211 0.069 Uiso 1 1 calc R . .
H35C H -0.0194 0.9989 0.8650 0.069 Uiso 1 1 calc R . .
C36 C 0.0248(5) 1.06356(16) 0.7961(3) 0.0461(15) Uani 1 1 d . . .
H36A H -0.0181 1.0680 0.8342 0.069 Uiso 1 1 calc R . .
H36B H -0.0074 1.0803 0.7590 0.069 Uiso 1 1 calc R . .
H36C H 0.1089 1.0694 0.8090 0.069 Uiso 1 1 calc R . .
C37 C 0.0329(4) 1.04379(18) 0.6404(3) 0.0444(15) Uani 1 1 d . . .
H37 H 0.0445 1.0698 0.6617 0.053 Uiso 1 1 calc R . .
C38 C -0.1012(5) 1.0403(2) 0.6188(3) 0.073(2) Uani 1 1 d . . .
H38A H -0.1294 1.0628 0.5919 0.110 Uiso 1 1 calc R . .
H38B H -0.1418 1.0391 0.6584 0.110 Uiso 1 1 calc R . .
H38C H -0.1180 1.0168 0.5923 0.110 Uiso 1 1 calc R . .
C39 C 0.0967(5) 1.04576(17) 0.5785(3) 0.0489(16) Uani 1 1 d . . .
H39A H 0.0901 1.0208 0.5556 0.073 Uiso 1 1 calc R . .
H39B H 0.1804 1.0519 0.5921 0.073 Uiso 1 1 calc R . .
H39C H 0.0604 1.0658 0.5483 0.073 Uiso 1 1 calc R . .
C40 C 0.0483(5) 0.95997(16) 0.6827(3) 0.0452(15) Uani 1 1 d . . .
H40 H 0.1005 0.9430 0.7140 0.054 Uiso 1 1 calc R . .
C41 C -0.0786(5) 0.94843(19) 0.6915(3) 0.073(2) Uani 1 1 d . . .
H41A H -0.1348 0.9629 0.6599 0.109 Uiso 1 1 calc R . .
H41B H -0.0926 0.9543 0.7372 0.109 Uiso 1 1 calc R . .
H41C H -0.0894 0.9207 0.6831 0.109 Uiso 1 1 calc R . .
C42 C 0.0733(5) 0.94837(17) 0.6124(3) 0.0549(18) Uani 1 1 d . . .
H42A H 0.0627 0.9205 0.6066 0.082 Uiso 1 1 calc R . .
H42B H 0.1547 0.9553 0.6071 0.082 Uiso 1 1 calc R . .
H42C H 0.0183 0.9619 0.5788 0.082 Uiso 1 1 calc R . .
C43 C 0.8497(5) 0.25685(14) 0.5852(3) 0.0432(15) Uani 1 1 d . C .
C44A C 0.8523(8) 0.2317(2) 0.5150(4) 0.0192(19) Uiso 0.50 1 d PD C 1
H44A H 0.8898 0.2063 0.5260 0.023 Uiso 0.50 1 calc PR C 1
H44B H 0.7702 0.2270 0.4937 0.023 Uiso 0.50 1 calc PR C 1
C45A C 0.9206(5) 0.25276(16) 0.4658(3) 0.0190(19) Uiso 0.50 1 d PGD C 1
C46A C 0.8579(4) 0.27630(17) 0.4178(3) 0.024(2) Uiso 0.50 1 d PGD C 1
H46A H 0.7740 0.2772 0.4134 0.029 Uiso 0.50 1 calc PR C 1
C47A C 0.9181(5) 0.29850(16) 0.3761(3) 0.029(2) Uiso 0.50 1 d PGD C 1
H47A H 0.8752 0.3146 0.3433 0.035 Uiso 0.50 1 calc PR C 1
C48A C 1.0409(5) 0.29716(17) 0.3825(3) 0.027(2) Uiso 0.50 1 d PGD C 1
H48A H 1.0820 0.3123 0.3540 0.032 Uiso 0.50 1 calc PR C 1
C49A C 1.1035(4) 0.27361(19) 0.4305(3) 0.032(2) Uiso 0.50 1 d PGD C 1
H49A H 1.1875 0.2727 0.4348 0.038 Uiso 0.50 1 calc PR C 1
C50A C 1.0434(5) 0.25141(17) 0.4721(3) 0.028(2) Uiso 0.50 1 d PGD C 1
H50A H 1.0862 0.2353 0.5049 0.033 Uiso 0.50 1 calc PR C 1
C44B C 0.9051(8) 0.2359(3) 0.5349(4) 0.021(2) Uiso 0.50 1 d PD C 2
H44C H 0.8425 0.2205 0.5083 0.026 Uiso 0.50 1 calc PR C 2
H44D H 0.9619 0.2174 0.5588 0.026 Uiso 0.50 1 calc PR C 2
C45B C 0.9707(5) 0.25815(16) 0.4858(3) 0.0182(19) Uiso 0.50 1 d PGD C 2
C46B C 1.0915(5) 0.25260(16) 0.4866(3) 0.027(2) Uiso 0.50 1 d PGD C 2
H46B H 1.1331 0.2352 0.5176 0.033 Uiso 0.50 1 calc PR C 2
C47B C 1.1516(4) 0.27254(19) 0.4420(3) 0.031(2) Uiso 0.50 1 d PGD C 2
H47B H 1.2342 0.2687 0.4425 0.037 Uiso 0.50 1 calc PR C 2
C48B C 1.0908(5) 0.29803(17) 0.3966(3) 0.024(2) Uiso 0.50 1 d PGD C 2
H48B H 1.1318 0.3117 0.3661 0.028 Uiso 0.50 1 calc PR C 2
C49B C 0.9699(5) 0.30357(15) 0.3958(3) 0.023(2) Uiso 0.50 1 d PGD C 2
H49B H 0.9284 0.3210 0.3648 0.027 Uiso 0.50 1 calc PR C 2
C50B C 0.9099(4) 0.28363(16) 0.4404(3) 0.024(2) Uiso 0.50 1 d PGD C 2
H50B H 0.8273 0.2874 0.4399 0.029 Uiso 0.50 1 calc PR C 2
C51 C 0.8583(5) 0.29505(15) 0.5853(3) 0.0482(18) Uani 1 1 d . . .
H51 H 0.889(4) 0.3095(13) 0.550(2) 0.041(15) Uiso 1 1 d . . .
C52 C 0.8276(5) 0.32407(14) 0.6369(3) 0.0321(13) Uani 1 1 d . D .
C53 C 0.7405(4) 0.35412(12) 0.6028(2) 0.0274(11) Uani 1 1 d . . .
H53 H 0.898(4) 0.3395(14) 0.649(2) 0.048(16) Uiso 1 1 d . . .
C54 C 0.6291(4) 0.36020(13) 0.6216(2) 0.0275(11) Uani 1 1 d . D .
H54 H 0.6072 0.3464 0.6585 0.033 Uiso 1 1 calc R . .
C55 C 0.5495(4) 0.38575(13) 0.5879(2) 0.0314(12) Uani 1 1 d . . .
H55 H 0.4738 0.3893 0.6014 0.038 Uiso 1 1 calc R D .
C56 C 0.5808(5) 0.40600(14) 0.5344(3) 0.0381(13) Uani 1 1 d . D .
H56 H 0.5261 0.4233 0.5103 0.046 Uiso 1 1 calc R . .
C57 C 0.6921(5) 0.40109(14) 0.5159(3) 0.0379(13) Uani 1 1 d . . .
H57 H 0.7141 0.4153 0.4793 0.046 Uiso 1 1 calc R D .
C58 C 0.7713(5) 0.37571(13) 0.5501(2) 0.0337(12) Uani 1 1 d . D .
H58 H 0.8480 0.3730 0.5374 0.040 Uiso 1 1 calc R . .
C59 C 0.7888(4) 0.30495(13) 0.6986(2) 0.0234(10) Uani 1 1 d . . .
C60 C 0.7812(4) 0.32709(13) 0.7594(2) 0.0230(10) Uani 1 1 d . D .
C61 C 0.7276(6) 0.31205(16) 0.8109(2) 0.0569(19) Uani 1 1 d . . .
H61 H 0.6922 0.2873 0.8056 0.068 Uiso 1 1 calc R D .
C62 C 0.7236(7) 0.33134(17) 0.8689(3) 0.075(3) Uani 1 1 d . D .
H62 H 0.6864 0.3199 0.9033 0.090 Uiso 1 1 calc R . .
C63 C 0.7734(5) 0.36752(14) 0.8781(3) 0.0400(14) Uani 1 1 d . . .
H63 H 0.7714 0.3812 0.9187 0.048 Uiso 1 1 calc R D .
C64 C 0.8255(4) 0.38316(14) 0.8278(3) 0.0393(14) Uani 1 1 d . D .
H64 H 0.8597 0.4081 0.8333 0.047 Uiso 1 1 calc R . .
C65 C 0.8295(4) 0.36369(14) 0.7695(3) 0.0421(15) Uani 1 1 d . . .
H65 H 0.8661 0.3754 0.7352 0.051 Uiso 1 1 calc R D .
C66 C 0.7789(4) 0.26699(13) 0.6903(2) 0.0215(10) Uani 1 1 d . D .
C67 C 0.5316(6) 0.18381(15) 0.5476(3) 0.0583(19) Uani 1 1 d . . .
H67 H 0.5416 0.1595 0.5743 0.070 Uiso 1 1 calc R D .
C68 C 0.3994(7) 0.18635(18) 0.5231(4) 0.121(4) Uani 1 1 d . D .
H68A H 0.3831 0.2098 0.4963 0.181 Uiso 1 1 calc R . .
H68B H 0.3555 0.1872 0.5614 0.181 Uiso 1 1 calc R . .
H68C H 0.3747 0.1637 0.4957 0.181 Uiso 1 1 calc R . .
C69 C 0.6052(9) 0.17784(16) 0.4907(3) 0.108(4) Uani 1 1 d . D .
H69A H 0.5733 0.1560 0.4632 0.162 Uiso 1 1 calc R . .
H69B H 0.6875 0.1725 0.5093 0.162 Uiso 1 1 calc R . .
H69C H 0.6020 0.2012 0.4633 0.162 Uiso 1 1 calc R . .
C70 C 0.5365(4) 0.27023(13) 0.5716(2) 0.0319(12) Uani 1 1 d . . .
H70 H 0.5855 0.2895 0.5998 0.038 Uiso 1 1 calc R D .
C71 C 0.4081(5) 0.28231(15) 0.5749(3) 0.0578(19) Uani 1 1 d . D .
H71A H 0.3941 0.3080 0.5552 0.087 Uiso 1 1 calc R . .
H71B H 0.3939 0.2829 0.6216 0.087 Uiso 1 1 calc R . .
H71C H 0.3543 0.2637 0.5501 0.087 Uiso 1 1 calc R . .
C72 C 0.5673(7) 0.27654(16) 0.5012(3) 0.071(2) Uani 1 1 d . D .
H72A H 0.5126 0.2617 0.4693 0.106 Uiso 1 1 calc R . .
H72B H 0.6486 0.2679 0.4992 0.106 Uiso 1 1 calc R . .
H72C H 0.5605 0.3040 0.4900 0.106 Uiso 1 1 calc R . .
C73 C 0.4928(4) 0.21511(13) 0.6730(3) 0.0297(12) Uani 1 1 d . . .
H73 H 0.4090 0.2188 0.6520 0.036 Uiso 1 1 calc R D .
C74 C 0.5012(4) 0.17444(13) 0.7034(2) 0.0345(12) Uani 1 1 d . D .
H74A H 0.5831 0.1692 0.7228 0.052 Uiso 1 1 calc R . .
H74B H 0.4760 0.1554 0.6685 0.052 Uiso 1 1 calc R . .
H74C H 0.4497 0.1727 0.7383 0.052 Uiso 1 1 calc R . .
C75 C 0.5169(4) 0.24470(14) 0.7282(3) 0.0348(13) Uani 1 1 d . D .
H75A H 0.4535 0.2438 0.7563 0.052 Uiso 1 1 calc R . .
H75B H 0.5200 0.2705 0.7086 0.052 Uiso 1 1 calc R . .
H75C H 0.5928 0.2390 0.7553 0.052 Uiso 1 1 calc R . .
P4A P 0.97587(16) 0.21666(7) 0.72828(11) 0.0195(5) Uiso 0.50 1 d PD D 1
C76A C 0.9449(6) 0.20814(18) 0.8155(3) 0.025(2) Uiso 0.50 1 d PD D 1
H76A H 1.0242 0.2086 0.8435 0.030 Uiso 0.50 1 calc PR D 1
C77A C 0.8924(11) 0.1707(3) 0.8304(5) 0.045(4) Uiso 0.50 1 d PD D 1
H77A H 0.8863 0.1692 0.8782 0.068 Uiso 0.50 1 calc PR D 1
H77B H 0.9426 0.1497 0.8181 0.068 Uiso 0.50 1 calc PR D 1
H77C H 0.8133 0.1684 0.8048 0.068 Uiso 0.50 1 calc PR D 1
C78A C 0.8752(7) 0.2411(2) 0.8421(4) 0.026(2) Uiso 0.50 1 d PD D 1
H78A H 0.7944 0.2414 0.8183 0.039 Uiso 0.50 1 calc PR D 1
H78B H 0.9139 0.2658 0.8350 0.039 Uiso 0.50 1 calc PR D 1
H78C H 0.8727 0.2374 0.8898 0.039 Uiso 0.50 1 calc PR D 1
C79A C 1.0808(6) 0.17612(19) 0.7154(3) 0.027(2) Uiso 0.50 1 d PD D 1
H79A H 1.0331 0.1530 0.7247 0.032 Uiso 0.50 1 calc PR D 1
C80A C 1.1862(7) 0.1725(3) 0.7691(4) 0.033(2) Uiso 0.50 1 d PD D 1
H80A H 1.2190 0.1464 0.7685 0.050 Uiso 0.50 1 calc PR D 1
H80B H 1.1611 0.1775 0.8128 0.050 Uiso 0.50 1 calc PR D 1
H80C H 1.2467 0.1914 0.7610 0.050 Uiso 0.50 1 calc PR D 1
C81A C 1.1010(8) 0.1687(3) 0.6479(4) 0.049(3) Uiso 0.50 1 d PD D 1
H81A H 1.1493 0.1895 0.6328 0.073 Uiso 0.50 1 calc PR D 1
H81B H 1.0250 0.1675 0.6188 0.073 Uiso 0.50 1 calc PR D 1
H81C H 1.1426 0.1441 0.6460 0.073 Uiso 0.50 1 calc PR D 1
C82A C 1.0692(5) 0.26048(18) 0.7349(3) 0.025(2) Uiso 0.50 1 d PD D 1
H82A H 1.0138 0.2830 0.7302 0.030 Uiso 0.50 1 calc PR D 1
C83A C 1.1498(8) 0.2657(2) 0.8033(4) 0.037(3) Uiso 0.50 1 d PD D 1
H83A H 1.2089 0.2450 0.8091 0.055 Uiso 0.50 1 calc PR D 1
H83B H 1.1011 0.2646 0.8395 0.055 Uiso 0.50 1 calc PR D 1
H83C H 1.1899 0.2907 0.8040 0.055 Uiso 0.50 1 calc PR D 1
C84A C 1.1459(7) 0.2640(2) 0.6785(4) 0.028(2) Uiso 0.50 1 d PD D 1
H84A H 1.1810 0.2898 0.6793 0.042 Uiso 0.50 1 calc PR D 1
H84B H 1.0968 0.2598 0.6355 0.042 Uiso 0.50 1 calc PR D 1
H84C H 1.2091 0.2446 0.6847 0.042 Uiso 0.50 1 calc PR D 1
P4B P 0.98742(15) 0.20493(7) 0.70283(13) 0.0234(5) Uiso 0.50 1 d PD D 2
C76B C 0.9839(6) 0.16721(19) 0.7683(3) 0.030(2) Uiso 0.50 1 d PD D 2
H76B H 0.9649 0.1427 0.7431 0.036 Uiso 0.50 1 calc PR D 2
C77B C 1.0947(7) 0.1591(3) 0.8131(4) 0.032(2) Uiso 0.50 1 d PD D 2
H77D H 1.1191 0.1822 0.8393 0.048 Uiso 0.50 1 calc PR D 2
H77E H 1.1569 0.1519 0.7865 0.048 Uiso 0.50 1 calc PR D 2
H77F H 1.0815 0.1379 0.8432 0.048 Uiso 0.50 1 calc PR D 2
C78B C 0.8821(9) 0.1729(3) 0.8096(5) 0.029(3) Uiso 0.50 1 d PD D 2
H78D H 0.8748 0.1500 0.8370 0.044 Uiso 0.50 1 calc PR D 2
H78E H 0.8080 0.1769 0.7796 0.044 Uiso 0.50 1 calc PR D 2
H78F H 0.8983 0.1955 0.8385 0.044 Uiso 0.50 1 calc PR D 2
C79B C 1.0854(6) 0.18319(19) 0.6449(3) 0.040(3) Uiso 0.50 1 d PD D 2
H79B H 1.0771 0.2026 0.6080 0.047 Uiso 0.50 1 calc PR D 2
C80B C 1.0363(7) 0.1475(2) 0.6083(4) 0.033(2) Uiso 0.50 1 d PD D 2
H80D H 1.0804 0.1423 0.5710 0.050 Uiso 0.50 1 calc PR D 2
H80E H 0.9526 0.1515 0.5912 0.050 Uiso 0.50 1 calc PR D 2
H80F H 1.0439 0.1254 0.6389 0.050 Uiso 0.50 1 calc PR D 2
C81B C 1.2110(7) 0.1843(3) 0.6661(5) 0.041(3) Uiso 0.50 1 d PD D 2
H81D H 1.2321 0.1652 0.7013 0.061 Uiso 0.50 1 calc PR D 2
H81E H 1.2336 0.2101 0.6833 0.061 Uiso 0.50 1 calc PR D 2
H81F H 1.2529 0.1785 0.6281 0.061 Uiso 0.50 1 calc PR D 2
C82B C 1.0757(5) 0.2446(2) 0.7456(3) 0.023(2) Uiso 0.50 1 d PD D 2
H82B H 1.1543 0.2334 0.7637 0.028 Uiso 0.50 1 calc PR D 2
C83B C 1.0233(8) 0.2624(2) 0.8062(4) 0.029(2) Uiso 0.50 1 d PD D 2
H83D H 1.0694 0.2852 0.8222 0.044 Uiso 0.50 1 calc PR D 2
H83E H 1.0269 0.2433 0.8421 0.044 Uiso 0.50 1 calc PR D 2
H83F H 0.9408 0.2699 0.7922 0.044 Uiso 0.50 1 calc PR D 2
C84B C 1.1002(8) 0.27723(19) 0.6980(4) 0.031(2) Uiso 0.50 1 d PD D 2
H84D H 1.0275 0.2920 0.6850 0.047 Uiso 0.50 1 calc PR D 2
H84E H 1.1272 0.2662 0.6581 0.047 Uiso 0.50 1 calc PR D 2
H84F H 1.1616 0.2943 0.7205 0.047 Uiso 0.50 1 calc PR D 2

loop_
_atom_site_aniso_label
_atom_site_aniso_U_11
_atom_site_aniso_U_22
_atom_site_aniso_U_33
_atom_site_aniso_U_23
_atom_site_aniso_U_13
_atom_site_aniso_U_12
Os1 0.01477(8) 0.01459(9) 0.02049(9) -0.00233(7) 0.00275(6) -0.00069(7)
Os2 0.02863(11) 0.01854(10) 0.02701(11) 0.00681(8) 0.01472(8) 0.00802(8)
Cl1 0.0383(7) 0.0175(6) 0.0486(8) 0.0054(6) -0.0117(6) 0.0026(5)
Cl2 0.0898(12) 0.0197(6) 0.0439(9) 0.0055(6) 0.0268(8) 0.0166(7)
P1 0.0157(6) 0.0180(6) 0.0204(6) 0.0023(5) 0.0030(5) -0.0023(5)
P2 0.0171(6) 0.0422(8) 0.0321(8) -0.0133(6) 0.0022(5) -0.0027(6)
P3 0.0463(8) 0.0179(6) 0.0184(6) -0.0025(5) -0.0088(6) -0.0003(6)
C1 0.020(2) 0.019(2) 0.020(2) 0.0004(18) 0.0077(18) -0.0027(18)
C2 0.028(3) 0.020(3) 0.022(3) -0.001(2) 0.004(2) 0.000(2)
C3 0.031(3) 0.017(2) 0.018(2) 0.0018(18) 0.0064(19) -0.0016(19)
C4 0.034(3) 0.021(2) 0.023(3) 0.004(2) 0.007(2) -0.001(2)
C5 0.036(3) 0.027(3) 0.032(3) 0.013(2) 0.013(2) 0.008(2)
C6 0.058(4) 0.024(3) 0.024(3) 0.008(2) 0.018(3) 0.014(3)
C7 0.059(4) 0.017(2) 0.020(3) 0.000(2) 0.007(2) -0.001(2)
C8 0.032(3) 0.024(3) 0.023(3) 0.003(2) 0.004(2) -0.004(2)
C9 0.032(3) 0.021(3) 0.023(3) -0.004(2) 0.016(2) -0.001(2)
C10 0.055(4) 0.016(2) 0.029(3) 0.000(2) 0.022(3) -0.001(2)
C17 0.032(3) 0.018(2) 0.024(3) -0.003(2) 0.014(2) -0.004(2)
C18 0.037(3) 0.018(2) 0.025(3) -0.002(2) 0.012(2) -0.011(2)
C19 0.028(3) 0.024(3) 0.025(3) -0.006(2) 0.007(2) -0.011(2)
C20 0.031(3) 0.037(3) 0.022(3) -0.007(2) 0.006(2) -0.010(2)
C21 0.039(3) 0.042(3) 0.018(3) 0.005(2) 0.004(2) -0.015(2)
C22 0.055(4) 0.025(3) 0.030(3) 0.006(2) 0.009(3) -0.007(2)
C23 0.060(4) 0.022(3) 0.029(3) 0.000(2) 0.023(3) -0.002(2)
C24 0.021(2) 0.024(2) 0.019(2) -0.0083(19) 0.0110(19) -0.0061(19)
C25 0.024(3) 0.033(3) 0.017(2) -0.006(2) 0.0022(19) -0.008(2)
C26 0.032(3) 0.044(3) 0.019(3) 0.002(2) 0.006(2) -0.002(2)
C27 0.054(4) 0.029(3) 0.034(3) -0.008(2) 0.015(3) -0.007(3)
C28 0.024(2) 0.021(2) 0.022(2) 0.0007(19) 0.0021(19) -0.0069(19)
C29 0.046(3) 0.051(4) 0.030(3) -0.002(3) 0.010(3) -0.025(3)
C30 0.032(3) 0.048(3) 0.034(3) 0.002(3) 0.000(2) -0.022(3)
C31 0.019(2) 0.026(3) 0.045(3) 0.011(2) 0.006(2) 0.001(2)
C32 0.028(3) 0.042(3) 0.060(4) -0.007(3) 0.003(3) 0.010(2)
C33 0.023(3) 0.055(4) 0.041(3) 0.020(3) 0.001(2) 0.011(2)
C34 0.017(3) 0.056(4) 0.040(3) -0.019(3) 0.007(2) -0.004(2)
C35 0.037(3) 0.058(4) 0.048(4) -0.010(3) 0.020(3) -0.003(3)
C36 0.036(3) 0.056(4) 0.048(4) -0.019(3) 0.014(3) -0.001(3)
C37 0.026(3) 0.068(4) 0.037(3) -0.011(3) -0.006(2) 0.014(3)
C38 0.027(3) 0.131(7) 0.056(5) -0.014(4) -0.013(3) 0.017(4)
C39 0.043(4) 0.067(4) 0.032(3) -0.007(3) -0.011(3) 0.016(3)
C40 0.030(3) 0.053(4) 0.056(4) -0.030(3) 0.017(3) -0.021(3)
C41 0.037(4) 0.095(6) 0.091(5) -0.050(4) 0.024(4) -0.039(4)
C42 0.039(4) 0.071(5) 0.054(4) -0.037(3) 0.004(3) -0.015(3)
C43 0.062(4) 0.025(3) 0.052(4) 0.016(3) 0.044(3) 0.017(3)
C51 0.067(4) 0.028(3) 0.061(4) 0.023(3) 0.053(3) 0.022(3)
C52 0.033(3) 0.021(3) 0.047(3) 0.013(2) 0.023(3) 0.008(2)
C53 0.037(3) 0.015(2) 0.033(3) 0.003(2) 0.015(2) 0.003(2)
C54 0.039(3) 0.018(2) 0.027(3) 0.003(2) 0.012(2) 0.006(2)
C55 0.034(3) 0.028(3) 0.032(3) 0.002(2) 0.006(2) 0.005(2)
C56 0.045(3) 0.030(3) 0.037(3) 0.006(2) -0.002(3) 0.007(3)
C57 0.054(4) 0.031(3) 0.030(3) 0.011(2) 0.011(3) -0.004(3)
C58 0.042(3) 0.025(3) 0.039(3) 0.007(2) 0.020(3) 0.003(2)
C59 0.013(2) 0.022(2) 0.036(3) 0.007(2) 0.0058(19) 0.0006(18)
C60 0.017(2) 0.018(2) 0.033(3) 0.006(2) -0.0043(19) 0.0003(18)
C61 0.108(5) 0.043(4) 0.017(3) 0.001(3) -0.002(3) -0.049(4)
C62 0.160(7) 0.046(4) 0.018(3) 0.001(3) 0.004(4) -0.058(4)
C63 0.057(4) 0.025(3) 0.029(3) -0.001(2) -0.025(3) -0.003(3)
C64 0.033(3) 0.013(2) 0.072(4) -0.006(3) 0.009(3) -0.002(2)
C65 0.035(3) 0.017(3) 0.080(5) -0.006(3) 0.032(3) -0.004(2)
C66 0.016(2) 0.029(3) 0.022(2) 0.009(2) 0.0076(18) 0.0028(19)
C67 0.113(6) 0.018(3) 0.033(3) -0.005(2) -0.031(3) -0.003(3)
C68 0.163(8) 0.035(4) 0.125(7) -0.008(4) -0.124(7) -0.006(5)
C69 0.282(12) 0.022(3) 0.018(3) -0.009(3) 0.013(5) -0.002(5)
C70 0.043(3) 0.021(3) 0.027(3) 0.001(2) -0.012(2) 0.002(2)
C71 0.035(3) 0.034(3) 0.093(5) 0.021(3) -0.033(3) -0.005(3)
C72 0.151(7) 0.031(3) 0.026(3) 0.008(3) -0.003(4) 0.016(4)
C73 0.016(2) 0.021(3) 0.048(3) 0.006(2) -0.007(2) -0.0038(19)
C74 0.034(3) 0.028(3) 0.039(3) 0.000(2) -0.006(2) -0.007(2)
C75 0.032(3) 0.028(3) 0.049(3) 0.000(2) 0.024(3) 0.000(2)

loop_
_atom_type_symbol
_atom_type_description
_atom_type_scat_dispersion_real
_atom_type_scat_dispersion_imag
_atom_type_scat_source
C C 0.0033 0.0016 'International Tables Vol C Tables 4.2.6.8 and 6.1.1.4'
H H 0.0000 0.0000 'International Tables Vol C Tables 4.2.6.8 and 6.1.1.4'
P P 0.1023 0.0942 'International Tables Vol C Tables 4.2.6.8 and 6.1.1.4'
Cl Cl 0.1484 0.1585 'International Tables Vol C Tables 4.2.6.8 and 6.1.1.4'
Os Os -1.2165 7.6030 'International Tables Vol C Tables 4.2.6.8 and 6.1.1.4'

loop_
_geom_angle_atom_site_label_1
_geom_angle_atom_site_label_2
_geom_angle_atom_site_label_3
_geom_angle
C24 Os1 C1 77.89(17)
C24 Os1 P2 91.16(14)
C1 Os1 P2 95.98(13)
C24 Os1 P1 89.35(14)
C1 Os1 P1 96.87(12)
P2 Os1 P1 166.95(4)
C24 Os1 Cl1 162.28(13)
C1 Os1 Cl1 119.75(12)
P2 Os1 Cl1 88.69(5)
P1 Os1 Cl1 86.88(4)
C66 Os2 C43 76.79(19)
C66 Os2 P3 90.60(14)
C43 Os2 P3 96.07(17)
C66 Os2 P4B 98.25(15)
C43 Os2 P4B 92.34(17)
P3 Os2 P4B 168.99(6)
C66 Os2 Cl2 154.90(13)
C43 Os2 Cl2 128.30(15)
P3 Os2 Cl2 87.39(5)
P4B Os2 Cl2 81.81(7)
C66 Os2 P4A 83.87(15)
C43 Os2 P4A 96.39(18)
P3 Os2 P4A 164.82(6)
P4B Os2 P4A 16.25(6)
Cl2 Os2 P4A 91.64(7)
C31 P1 C28 109.5(2)
C31 P1 C25 102.2(2)
C28 P1 C25 100.7(2)
C31 P1 Os1 115.53(16)
C28 P1 Os1 117.27(15)
C25 P1 Os1 109.44(15)
C40 P2 C37 110.7(3)
C40 P2 C34 102.7(2)
C37 P2 C34 101.0(2)
C40 P2 Os1 114.67(19)
C37 P2 Os1 117.21(18)
C34 P2 Os1 108.57(16)
C73 P3 C67 100.6(3)
C73 P3 C70 102.9(2)
C67 P3 C70 109.5(2)
C73 P3 Os2 109.99(15)
C67 P3 Os2 117.2(2)
C70 P3 Os2 114.66(17)
C9 C1 C2 120.0(4)
C9 C1 Os1 129.1(3)
C2 C1 Os1 110.9(3)
C3 C2 C1 117.1(4)
C3 C2 H2A 107(3)
C1 C2 H2A 106(3)
C3 C2 H2B 114(3)
C1 C2 H2B 99(3)
H2A C2 H2B 113(4)
C4 C3 C8 118.4(4)
C4 C3 C2 120.6(4)
C8 C3 C2 121.0(4)
C5 C4 C3 120.3(5)
C5 C4 H4 119.9
C3 C4 H4 119.9
C6 C5 C4 121.4(5)
C6 C5 H5 119.3
C4 C5 H5 119.3
C7 C6 C5 118.5(5)
C7 C6 H6 120.8
C5 C6 H6 120.8
C6 C7 C8 120.8(5)
C6 C7 H7 119.6
C8 C7 H7 119.6
C3 C8 C7 120.7(5)
C3 C8 H8 119.7
C7 C8 H8 119.7
C1 C9 C10 130.3(4)
C1 C9 H9 120(3)
C10 C9 H9 110(3)
C11A C10 C9 113.8(4)
C11A C10 C17 118.0(4)
C9 C10 C17 113.3(4)
C11A C10 C11B 18.0(3)
C9 C10 C11B 104.9(4)
C17 C10 C11B 111.6(4)
C11A C10 H10A 103.0
C9 C10 H10A 103.0
C17 C10 H10A 103.0
C11B C10 H10A 120.9
C11A C10 H10B 91.1
C9 C10 H10B 109.0
C17 C10 H10B 109.0
C11B C10 H10B 109.0
H10A C10 H10B 12.0
C12A C11A C16A 120.0
C12A C11A C10 120.6(4)
C16A C11A C10 118.8(4)
C13A C12A C11A 120.0
C13A C12A H12A 120.0
C11A C12A H12A 120.0
C12A C13A C14A 120.0
C12A C13A H13A 120.0
C14A C13A H13A 120.0
C13A C14A C15A 120.0
C13A C14A H14A 120.0
C15A C14A H14A 120.0
C16A C15A C14A 120.0
C16A C15A H15A 120.0
C14A C15A H15A 120.0
C15A C16A C11A 120.0
C15A C16A H16A 120.0
C11A C16A H16A 120.0
C12B C11B C16B 120.0
C12B C11B C10 117.7(4)
C16B C11B C10 122.3(4)
C13B C12B C11B 120.0
C13B C12B H12B 120.0
C11B C12B H12B 120.0
C12B C13B C14B 120.0
C12B C13B H13B 120.0
C14B C13B H13B 120.0
C15B C14B C13B 120.0
C15B C14B H14B 120.0
C13B C14B H14B 120.0
C16B C15B C14B 120.0
C16B C15B H15B 120.0
C14B C15B H15B 120.0
C15B C16B C11B 120.0
C15B C16B H16B 120.0
C11B C16B H16B 120.0
C24 C17 C18 129.6(4)
C24 C17 C10 109.9(4)
C18 C17 C10 120.4(4)
C23 C18 C19 116.7(4)
C23 C18 C17 122.0(4)
C19 C18 C17 121.3(4)
C20 C19 C18 121.5(5)
C20 C19 H19 119.2
C18 C19 H19 119.2
C19 C20 C21 120.7(4)
C19 C20 H20 119.6
C21 C20 H20 119.6
C22 C21 C20 118.6(5)
C22 C21 H21 120.7
C20 C21 H21 120.7
C23 C22 C21 120.6(5)
C23 C22 H22 119.7
C21 C22 H22 119.7
C22 C23 C18 121.8(5)
C22 C23 H23 119.1
C18 C23 H23 119.1
C17 C24 Os1 158.5(3)
C26 C25 C27 109.4(4)
C26 C25 P1 112.1(3)
C27 C25 P1 114.0(3)
C26 C25 H25 107.0
C27 C25 H25 107.0
P1 C25 H25 107.0
C25 C26 H26A 109.5
C25 C26 H26B 109.5
H26A C26 H26B 109.5
C25 C26 H26C 109.5
H26A C26 H26C 109.5
H26B C26 H26C 109.5
C25 C27 H27A 109.5
C25 C27 H27B 109.5
H27A C27 H27B 109.5
C25 C27 H27C 109.5
H27A C27 H27C 109.5
H27B C27 H27C 109.5
C29 C28 C30 110.3(4)
C29 C28 P1 115.4(3)
C30 C28 P1 115.8(3)
C29 C28 H28 104.6
C30 C28 H28 104.6
P1 C28 H28 104.6
C28 C29 H29A 109.5
C28 C29 H29B 109.5
H29A C29 H29B 109.5
C28 C29 H29C 109.5
H29A C29 H29C 109.5
H29B C29 H29C 109.5
C28 C30 H30A 109.5
C28 C30 H30B 109.5
H30A C30 H30B 109.5
C28 C30 H30C 109.5
H30A C30 H30C 109.5
H30B C30 H30C 109.5
C33 C31 C32 109.1(4)
C33 C31 P1 118.1(4)
C32 C31 P1 111.6(3)
C33 C31 H31 105.7
C32 C31 H31 105.7
P1 C31 H31 105.7
C31 C32 H32A 109.5
C31 C32 H32B 109.5
H32A C32 H32B 109.5
C31 C32 H32C 109.5
H32A C32 H32C 109.5
H32B C32 H32C 109.5
C31 C33 H33A 109.5
C31 C33 H33B 109.5
H33A C33 H33B 109.5
C31 C33 H33C 109.5
H33A C33 H33C 109.5
H33B C33 H33C 109.5
C35 C34 C36 108.9(4)
C35 C34 P2 113.3(4)
C36 C34 P2 112.5(4)
C35 C34 H34 107.3
C36 C34 H34 107.3
P2 C34 H34 107.3
C34 C35 H35A 109.5
C34 C35 H35B 109.5
H35A C35 H35B 109.5
C34 C35 H35C 109.5
H35A C35 H35C 109.5
H35B C35 H35C 109.5
C34 C36 H36A 109.5
C34 C36 H36B 109.5
H36A C36 H36B 109.5
C34 C36 H36C 109.5
H36A C36 H36C 109.5
H36B C36 H36C 109.5
C39 C37 C38 109.7(4)
C39 C37 P2 114.9(4)
C38 C37 P2 115.6(4)
C39 C37 H37 105.2
C38 C37 H37 105.2
P2 C37 H37 105.2
C37 C38 H38A 109.5
C37 C38 H38B 109.5
H38A C38 H38B 109.5
C37 C38 H38C 109.5
H38A C38 H38C 109.5
H38B C38 H38C 109.5
C37 C39 H39A 109.5
C37 C39 H39B 109.5
H39A C39 H39B 109.5
C37 C39 H39C 109.5
H39A C39 H39C 109.5
H39B C39 H39C 109.5
C41 C40 C42 109.6(4)
C41 C40 P2 118.1(4)
C42 C40 P2 112.5(4)
C41 C40 H40 105.2
C42 C40 H40 105.2
P2 C40 H40 105.2
C40 C41 H41A 109.5
C40 C41 H41B 109.5
H41A C41 H41B 109.5
C40 C41 H41C 109.5
H41A C41 H41C 109.5
H41B C41 H41C 109.5
C40 C42 H42A 109.5
C40 C42 H42B 109.5
H42A C42 H42B 109.5
C40 C42 H42C 109.5
H42A C42 H42C 109.5
H42B C42 H42C 109.5
C51 C43 C44B 117.2(5)
C51 C43 C44A 120.9(5)
C44B C43 C44A 24.4(4)
C51 C43 Os2 130.2(4)
C44B C43 Os2 111.9(4)
C44A C43 Os2 107.1(4)
C45A C44A C43 111.9(6)
C45A C44A H44A 109.2
C43 C44A H44A 109.2
C45A C44A H44B 109.2
C43 C44A H44B 109.2
H44A C44A H44B 107.9
C46A C45A C50A 120.0
C46A C45A C44A 118.5(5)
C50A C45A C44A 121.3(5)
C47A C46A C45A 120.0
C47A C46A H46A 120.0
C45A C46A H46A 120.0
C46A C47A C48A 120.0
C46A C47A H47A 120.0
C48A C47A H47A 120.0
C49A C48A C47A 120.0
C49A C48A H48A 120.0
C47A C48A H48A 120.0
C48A C49A C50A 120.0
C48A C49A H49A 120.0
C50A C49A H49A 120.0
C49A C50A C45A 120.0
C49A C50A H50A 120.0
C45A C50A H50A 120.0
C43 C44B C45B 119.8(6)
C43 C44B H44C 107.4
C45B C44B H44C 107.4
C43 C44B H44D 107.4
C45B C44B H44D 107.4
H44C C44B H44D 106.9
C46B C45B C50B 120.0
C46B C45B C44B 119.6(5)
C50B C45B C44B 120.4(5)
C47B C46B C45B 120.0
C47B C46B H46B 120.0
C45B C46B H46B 120.0
C46B C47B C48B 120.0
C46B C47B H47B 120.0
C48B C47B H47B 120.0
C49B C48B C47B 120.0
C49B C48B H48B 120.0
C47B C48B H48B 120.0
C48B C49B C50B 120.0
C48B C49B H49B 120.0
C50B C49B H49B 120.0
C49B C50B C45B 120.0
C49B C50B H50B 120.0
C45B C50B H50B 120.0
C43 C51 C52 129.5(5)
C43 C51 H51 123(3)
C52 C51 H51 108(3)
C51 C52 C59 113.1(4)
C51 C52 C53 109.6(5)
C59 C52 C53 114.8(4)
C51 C52 H53 107(3)
C59 C52 H53 110(3)
C53 C52 H53 102(3)
C58 C53 C54 117.7(4)
C58 C53 C52 119.7(4)
C54 C53 C52 122.6(4)
C55 C54 C53 121.8(4)
C55 C54 H54 119.1
C53 C54 H54 119.1
C56 C55 C54 119.5(5)
C56 C55 H55 120.3
C54 C55 H55 120.3
C55 C56 C57 119.8(5)
C55 C56 H56 120.1
C57 C56 H56 120.1
C58 C57 C56 120.3(5)
C58 C57 H57 119.8
C56 C57 H57 119.8
C57 C58 C53 120.9(5)
C57 C58 H58 119.5
C53 C58 H58 119.5
C66 C59 C60 127.7(4)
C66 C59 C52 110.7(4)
C60 C59 C52 121.0(4)
C61 C60 C65 116.2(5)
C61 C60 C59 121.3(4)
C65 C60 C59 122.4(4)
C62 C61 C60 122.5(5)
C62 C61 H61 118.8
C60 C61 H61 118.8
C61 C62 C63 120.3(6)
C61 C62 H62 119.9
C63 C62 H62 119.9
C64 C63 C62 118.3(5)
C64 C63 H63 120.8
C62 C63 H63 120.8
C63 C64 C65 121.3(5)
C63 C64 H64 119.4
C65 C64 H64 119.4
C64 C65 C60 121.4(5)
C64 C65 H65 119.3
C60 C65 H65 119.3
C59 C66 Os2 159.3(4)
C68 C67 C69 112.5(6)
C68 C67 P3 113.8(4)
C69 C67 P3 114.3(5)
C68 C67 H67 105.0
C69 C67 H67 105.0
P3 C67 H67 105.0
C67 C68 H68A 109.5
C67 C68 H68B 109.5
H68A C68 H68B 109.5
C67 C68 H68C 109.5
H68A C68 H68C 109.5
H68B C68 H68C 109.5
C67 C69 H69A 109.5
C67 C69 H69B 109.5
H69A C69 H69B 109.5
C67 C69 H69C 109.5
H69A C69 H69C 109.5
H69B C69 H69C 109.5
C72 C70 C71 110.2(5)
C72 C70 P3 112.8(4)
C71 C70 P3 118.2(4)
C72 C70 H70 104.8
C71 C70 H70 104.8
P3 C70 H70 104.8
C70 C71 H71A 109.5
C70 C71 H71B 109.5
H71A C71 H71B 109.5
C70 C71 H71C 109.5
H71A C71 H71C 109.5
H71B C71 H71C 109.5
C70 C72 H72A 109.5
C70 C72 H72B 109.5
H72A C72 H72B 109.5
C70 C72 H72C 109.5
H72A C72 H72C 109.5
H72B C72 H72C 109.5
C75 C73 C74 109.4(4)
C75 C73 P3 111.9(3)
C74 C73 P3 114.2(3)
C75 C73 H73 107.0
C74 C73 H73 107.0
P3 C73 H73 107.0
C73 C74 H74A 109.5
C73 C74 H74B 109.5
H74A C74 H74B 109.5
C73 C74 H74C 109.5
H74A C74 H74C 109.5
H74B C74 H74C 109.5
C73 C75 H75A 109.5
C73 C75 H75B 109.5
H75A C75 H75B 109.5
C73 C75 H75C 109.5
H75A C75 H75C 109.5
H75B C75 H75C 109.5
C82A P4A C76A 104.0(2)
C82A P4A C79A 104.62(19)
C76A P4A C79A 102.6(3)
C82A P4A Os2 116.5(2)
C76A P4A Os2 109.6(2)
C79A P4A Os2 117.8(2)
C77A C76A C78A 109.8(6)
C77A C76A P4A 117.8(5)
C78A C76A P4A 112.8(5)
C77A C76A H76A 105.1
C78A C76A H76A 105.1
P4A C76A H76A 105.1
C81A C79A C80A 116.9(6)
C81A C79A P4A 116.9(5)
C80A C79A P4A 114.7(5)
C81A C79A H79A 101.4
C80A C79A H79A 101.4
P4A C79A H79A 101.4
C84A C82A C83A 108.8(5)
C84A C82A P4A 113.1(4)
C83A C82A P4A 115.0(5)
C84A C82A H82A 106.4
C83A C82A H82A 106.5
P4A C82A H82A 106.4
C82B P4B C76B 104.6(2)
C82B P4B C79B 104.9(2)
C76B P4B C79B 103.5(3)
C82B P4B Os2 116.8(2)
C76B P4B Os2 110.0(2)
C79B P4B Os2 115.6(2)
C77B C76B C78B 109.7(6)
C77B C76B P4B 118.0(5)
C78B C76B P4B 112.8(5)
C77B C76B H76B 105.0
C78B C76B H76B 105.0
P4B C76B H76B 105.0
C76B C77B H77D 109.5
C76B C77B H77E 109.5
H77D C77B H77E 109.5
C76B C77B H77F 109.5
H77D C77B H77F 109.5
H77E C77B H77F 109.5
C76B C78B H78D 109.5
C76B C78B H78E 109.5
H78D C78B H78E 109.5
C76B C78B H78F 109.5
H78D C78B H78F 109.5
H78E C78B H78F 109.5
C81B C79B C80B 117.2(6)
C81B C79B P4B 117.1(5)
C80B C79B P4B 114.9(5)
C81B C79B H79B 101.1
C80B C79B H79B 101.1
P4B C79B H79B 101.1
C79B C80B H80D 109.5
C79B C80B H80E 109.5
H80D C80B H80E 109.5
C79B C80B H80F 109.5
H80D C80B H80F 109.5
H80E C80B H80F 109.5
C79B C81B H81D 109.5
C79B C81B H81E 109.5
H81D C81B H81E 109.5
C79B C81B H81F 109.5
H81D C81B H81F 109.5
H81E C81B H81F 109.5
C84B C82B C83B 108.8(5)
C84B C82B P4B 112.9(4)
C83B C82B P4B 114.8(4)
C84B C82B H82B 106.6
C83B C82B H82B 106.6
P4B C82B H82B 106.6
C82B C83B H83D 109.5
C82B C83B H83E 109.5
H83D C83B H83E 109.5
C82B C83B H83F 109.5
H83D C83B H83F 109.5
H83E C83B H83F 109.5
C82B C84B H84D 109.5
C82B C84B H84E 109.5
H84D C84B H84E 109.5
C82B C84B H84F 109.5
H84D C84B H84F 109.5
H84E C84B H84F 109.5

loop_
_geom_bond_atom_site_label_1
_geom_bond_atom_site_label_2
_geom_bond_distance
Os1 C24 1.806(4)
Os1 C1 2.043(4)
Os1 P2 2.3921(12)
Os1 P1 2.4039(12)
Os1 Cl1 2.4073(12)
Os2 C66 1.798(5)
Os2 C43 2.057(5)
Os2 P3 2.3814(14)
Os2 P4B 2.3921(17)
Os2 Cl2 2.4159(13)
Os2 P4A 2.4321(16)
P1 C31 1.852(5)
P1 C28 1.854(4)
P1 C25 1.864(4)
P2 C40 1.836(5)
P2 C37 1.845(6)
P2 C34 1.868(5)
P3 C73 1.846(5)
P3 C67 1.856(5)
P3 C70 1.859(5)
C1 C9 1.335(6)
C1 C2 1.528(6)
C2 C3 1.517(6)
C2 H2A 0.91(5)
C2 H2B 1.00(6)
C3 C4 1.387(6)
C3 C8 1.389(6)
C4 C5 1.383(6)
C4 H4 0.9500
C5 C6 1.381(7)
C5 H5 0.9500
C6 C7 1.376(7)
C6 H6 0.9500
C7 C8 1.389(6)
C7 H7 0.9500
C8 H8 0.9500
C9 C10 1.513(6)
C9 H9 0.83(4)
C10 C11A 1.485(6)
C10 C17 1.542(6)
C10 C11B 1.640(6)
C10 H10A 1.0000
C10 H10B 1.0000
C11A C12A 1.3900
C11A C16A 1.3900
C12A C13A 1.3900
C12A H12A 0.9500
C13A C14A 1.3900
C13A H13A 0.9500
C14A C15A 1.3900
C14A H14A 0.9500
C15A C16A 1.3900
C15A H15A 0.9500
C16A H16A 0.9500
C11B C12B 1.3900
C11B C16B 1.3900
C12B C13B 1.3900
C12B H12B 0.9500
C13B C14B 1.3900
C13B H13B 0.9500
C14B C15B 1.3900
C14B H14B 0.9500
C15B C16B 1.3900
C15B H15B 0.9500
C16B H16B 0.9500
C17 C24 1.331(6)
C17 C18 1.462(6)
C18 C23 1.391(6)
C18 C19 1.398(6)
C19 C20 1.367(6)
C19 H19 0.9500
C20 C21 1.388(7)
C20 H20 0.9500
C21 C22 1.375(6)
C21 H21 0.9500
C22 C23 1.373(6)
C22 H22 0.9500
C23 H23 0.9500
C25 C26 1.515(6)
C25 C27 1.526(6)
C25 H25 1.0000
C26 H26A 0.9800
C26 H26B 0.9800
C26 H26C 0.9800
C27 H27A 0.9800
C27 H27B 0.9800
C27 H27C 0.9800
C28 C29 1.503(6)
C28 C30 1.527(6)
C28 H28 1.0000
C29 H29A 0.9800
C29 H29B 0.9800
C29 H29C 0.9800
C30 H30A 0.9800
C30 H30B 0.9800
C30 H30C 0.9800
C31 C33 1.523(7)
C31 C32 1.529(7)
C31 H31 1.0000
C32 H32A 0.9800
C32 H32B 0.9800
C32 H32C 0.9800
C33 H33A 0.9800
C33 H33B 0.9800
C33 H33C 0.9800
C34 C35 1.519(7)
C34 C36 1.532(7)
C34 H34 1.0000
C35 H35A 0.9800
C35 H35B 0.9800
C35 H35C 0.9800
C36 H36A 0.9800
C36 H36B 0.9800
C36 H36C 0.9800
C37 C39 1.533(7)
C37 C38 1.537(7)
C37 H37 1.0000
C38 H38A 0.9800
C38 H38B 0.9800
C38 H38C 0.9800
C39 H39A 0.9800
C39 H39B 0.9800
C39 H39C 0.9800
C40 C41 1.536(7)
C40 C42 1.541(7)
C40 H40 1.0000
C41 H41A 0.9800
C41 H41B 0.9800
C41 H41C 0.9800
C42 H42A 0.9800
C42 H42B 0.9800
C42 H42C 0.9800
C43 C51 1.328(7)
C43 C44B 1.462(9)
C43 C44A 1.672(10)
C44A C45A 1.531(8)
C44A H44A 0.9900
C44A H44B 0.9900
C45A C46A 1.3900
C45A C50A 1.3900
C46A C47A 1.3900
C46A H46A 0.9500
C47A C48A 1.3900
C47A H47A 0.9500
C48A C49A 1.3900
C48A H48A 0.9500
C49A C50A 1.3900
C49A H49A 0.9500
C50A H50A 0.9500
C44B C45B 1.531(8)
C44B H44C 0.9900
C44B H44D 0.9900
C45B C46B 1.3900
C45B C50B 1.3900
C46B C47B 1.3900
C46B H46B 0.9500
C47B C48B 1.3900
C47B H47B 0.9500
C48B C49B 1.3900
C48B H48B 0.9500
C49B C50B 1.3900
C49B H49B 0.9500
C50B H50B 0.9500
C51 C52 1.525(7)
C51 H51 0.98(5)
C52 C59 1.532(6)
C52 C53 1.537(6)
C52 H53 0.97(5)
C53 C58 1.387(6)
C53 C54 1.391(6)
C54 C55 1.380(6)
C54 H54 0.9500
C55 C56 1.377(6)
C55 H55 0.9500
C56 C57 1.382(7)
C56 H56 0.9500
C57 C58 1.379(7)
C57 H57 0.9500
C58 H58 0.9500
C59 C66 1.330(6)
C59 C60 1.462(6)
C60 C61 1.381(6)
C60 C65 1.387(6)
C61 C62 1.356(7)
C61 H61 0.9500
C62 C63 1.379(7)
C62 H62 0.9500
C63 C64 1.360(7)
C63 H63 0.9500
C64 C65 1.365(7)
C64 H64 0.9500
C65 H65 0.9500
C67 C68 1.525(9)
C67 C69 1.529(9)
C67 H67 1.0000
C68 H68A 0.9800
C68 H68B 0.9800
C68 H68C 0.9800
C69 H69A 0.9800
C69 H69B 0.9800
C69 H69C 0.9800
C70 C72 1.528(7)
C70 C71 1.534(7)
C70 H70 1.0000
C71 H71A 0.9800
C71 H71B 0.9800
C71 H71C 0.9800
C72 H72A 0.9800
C72 H72B 0.9800
C72 H72C 0.9800
C73 C75 1.514(6)
C73 C74 1.536(6)
C73 H73 1.0000
C74 H74A 0.9800
C74 H74B 0.9800
C74 H74C 0.9800
C75 H75A 0.9800
C75 H75B 0.9800
C75 H75C 0.9800
P4A C82A 1.850(6)
P4A C76A 1.869(7)
P4A C79A 1.887(7)
C76A C77A 1.478(9)
C76A C78A 1.533(9)
C76A H76A 1.0000
C77A H77A 0.9800
C77A H77B 0.9800
C77A H77C 0.9800
C78A H78A 0.9800
C78A H78B 0.9800
C78A H78C 0.9800
C79A C81A 1.439(9)
C79A C80A 1.513(8)
C79A H79A 1.0000
C80A H80A 0.9800
C80A H80B 0.9800
C80A H80C 0.9800
C81A H81A 0.9800
C81A H81B 0.9800
C81A H81C 0.9800
C82A C84A 1.536(8)
C82A C83A 1.563(8)
C82A H82A 1.0000
C83A H83A 0.9800
C83A H83B 0.9800
C83A H83C 0.9800
C84A H84A 0.9800
C84A H84B 0.9800
C84A H84C 0.9800
P4B C82B 1.848(6)
P4B C76B 1.865(7)
P4B C79B 1.884(7)
C76B C77B 1.478(9)
C76B C78B 1.534(9)
C76B H76B 1.0000
C77B H77D 0.9800
C77B H77E 0.9800
C77B H77F 0.9800
C78B H78D 0.9800
C78B H78E 0.9800
C78B H78F 0.9800
C79B C81B 1.438(9)
C79B C80B 1.512(8)
C79B H79B 1.0000
C80B H80D 0.9800
C80B H80E 0.9800
C80B H80F 0.9800
C81B H81D 0.9800
C81B H81E 0.9800
C81B H81F 0.9800
C82B C84B 1.537(8)
C82B C83B 1.563(8)
C82B H82B 1.0000
C83B H83D 0.9800
C83B H83E 0.9800
C83B H83F 0.9800
C84B H84D 0.9800
C84B H84E 0.9800
C84B H84F 0.9800
